data_7028712
loop_
_publ_author_name
'Constable, Edwin C.'
'Housecroft, Catherine E.'
'Schneider, Gabriel E.'
'Zampese, Jennifer A.'
'Bolink, Henk J.'
'Perteg\'as, Antonio'
'Roldan-Carmona, Cristina'

_publ_section_title
;
 Red emitting [Ir(C^N)2(N^N)](+) complexes employing bidentate
 2,2':6',2''-terpyridine ligands for light-emitting electrochemical cells.
;
_journal_issue 12
_journal_name_full 'Dalton transactions (Cambridge, England : 2003)'
_journal_page_first 4653
_journal_page_last 4667
_journal_paper_doi 10.1039/c3dt53477d
_journal_volume 43
_journal_year 2014
_chemical_formula_moiety 'C43 H39 Ir N8, 2(F6 P), 2(C H2 Cl2)'
_chemical_formula_sum 'C45 H43 Cl4 F12 Ir N8 P2'
_chemical_formula_weight 1319.83
_chemical_name_systematic
; 
 ? 
;
_space_group_IT_number 2
_symmetry_cell_setting triclinic
_symmetry_space_group_name_Hall '-P 1'
_symmetry_space_group_name_H-M 'P -1'
_atom_sites_solution_hydrogens geom
_atom_sites_solution_primary direct
_atom_sites_solution_secondary difmap
_audit_creation_method SHELXL-97
_cell_angle_alpha 101.420(16)
_cell_angle_beta 96.000(16)
_cell_angle_gamma 99.536(14)
_cell_formula_units_Z 2
_cell_length_a 9.0099(16)
_cell_length_b 14.026(3)
_cell_length_c 20.222(5)
_cell_measurement_reflns_used 4583
_cell_measurement_temperature 173(2)
_cell_measurement_theta_max 51.12
_cell_measurement_theta_min 5.59
_cell_volume 2445.2(9)
_computing_cell_refinement 'Stoe IPDS'
_computing_data_collection 'Stoe IPDS'
_computing_data_reduction 'Stoe IPDS'
_computing_molecular_graphics 'Bruker SHELXTL'
_computing_publication_material 'Bruker SHELXTL'
_computing_structure_refinement 'SHELXL-97 (Sheldrick, 1997)'
_computing_structure_solution 'SHELXS-97 (Sheldrick, 1990)'
_diffrn_ambient_temperature 173(2)
_diffrn_measured_fraction_theta_full 0.999
_diffrn_measured_fraction_theta_max 0.999
_diffrn_measurement_device_type 'Stoe IPDS'
_diffrn_measurement_method '\w scans'
_diffrn_radiation_monochromator graphite
_diffrn_radiation_source 'fine-focus sealed tube'
_diffrn_radiation_type MoK\a
_diffrn_radiation_wavelength 0.71073
_diffrn_reflns_av_R_equivalents 0.0704
_diffrn_reflns_av_sigmaI/netI 0.0696
_diffrn_reflns_limit_h_max 11
_diffrn_reflns_limit_h_min -11
_diffrn_reflns_limit_k_max 15
_diffrn_reflns_limit_k_min -17
_diffrn_reflns_limit_l_max 25
_diffrn_reflns_limit_l_min -25
_diffrn_reflns_number 26234
_diffrn_reflns_theta_full 26.50
_diffrn_reflns_theta_max 26.50
_diffrn_reflns_theta_min 2.32
_exptl_absorpt_coefficient_mu 3.104
_exptl_absorpt_correction_T_max 0.8859
_exptl_absorpt_correction_T_min 0.6705
_exptl_absorpt_correction_type multi-scan
_exptl_absorpt_process_details '(Blessing 1951)'
_exptl_crystal_colour red
_exptl_crystal_density_diffrn 1.792
_exptl_crystal_density_method 'not measured'
_exptl_crystal_description block
_exptl_crystal_F_000 1304
_exptl_crystal_size_max 0.14
_exptl_crystal_size_mid 0.06
_exptl_crystal_size_min 0.04
_refine_diff_density_max 1.102
_refine_diff_density_min -1.359
_refine_diff_density_rms 0.129
_refine_ls_extinction_method none
_refine_ls_goodness_of_fit_ref 1.042
_refine_ls_hydrogen_treatment constr
_refine_ls_matrix_type full
_refine_ls_number_parameters 682
_refine_ls_number_reflns 10145
_refine_ls_number_restraints 0
_refine_ls_restrained_S_all 1.042
_refine_ls_R_factor_all 0.0600
_refine_ls_R_factor_gt 0.0442
_refine_ls_shift/su_max 0.001
_refine_ls_shift/su_mean 0.000
_refine_ls_structure_factor_coef Fsqd
_refine_ls_weighting_details 'calc w=1/[\s^2^(Fo^2^)+(0.0368P)^2^+3.6494P] where P=(Fo^2^+2Fc^2^)/3'
_refine_ls_weighting_scheme calc
_refine_ls_wR_factor_gt 0.0879
_refine_ls_wR_factor_ref 0.0926
_reflns_number_gt 8551
_reflns_number_total 10145
_reflns_threshold_expression >2sigma(I)
_cod_data_source_file c3dt53477d.txt
_cod_data_source_block gs101
_cod_depositor_comments
;
The following automatic conversions were performed:

'_symmetry_cell_setting' value 'Triclinic' changed to 'triclinic'
according to
/usr/data/users/saulius/automatic-downloads/current/RSC/lib/dictionaries/cif_core.dic
dictionary named 'cif_core.dic' version 2.4.2 from 2011-04-26.

Automatic conversion script
Id: cif_fix_values 2281 2013-09-26 08:29:07Z andrius 
;
_cod_original_cell_volume 2445.4(8)
_cod_original_sg_symbol_Hall -P1
_cod_original_sg_symbol_H-M P-1
_cod_database_code 7028712

loop_
_symmetry_equiv_pos_as_xyz
'x, y, z'
'-x, -y, -z'

loop_
_atom_site_label
_atom_site_type_symbol
_atom_site_fract_x
_atom_site_fract_y
_atom_site_fract_z
_atom_site_U_iso_or_equiv
_atom_site_adp_type
_atom_site_occupancy
_atom_site_symmetry_multiplicity
_atom_site_calc_flag
_atom_site_refinement_flags
_atom_site_disorder_assembly
_atom_site_disorder_group
Ir1 Ir 0.55998(2) 0.504003(15) 0.737268(11) 0.01977(6) Uani 1 1 d . . .
N1 N 0.6236(5) 0.3718(3) 0.6836(2) 0.0248(9) Uani 1 1 d . . .
N2 N 0.3927(5) 0.3815(3) 0.7565(2) 0.0234(9) Uani 1 1 d . . .
N3 N 0.1750(6) 0.5281(4) 0.8301(3) 0.0346(11) Uani 1 1 d . . .
C1 C 0.7479(6) 0.3695(4) 0.6534(3) 0.0283(12) Uani 1 1 d . . .
H1A H 0.8183 0.4298 0.6583 0.034 Uiso 1 1 calc R . .
C2 C 0.7795(7) 0.2841(4) 0.6153(3) 0.0337(13) Uani 1 1 d . . .
H2A H 0.8699 0.2856 0.5949 0.040 Uiso 1 1 calc R . .
C3 C 0.6777(7) 0.1968(4) 0.6074(3) 0.0382(14) Uani 1 1 d . . .
H3A H 0.6957 0.1369 0.5810 0.046 Uiso 1 1 calc R . .
C4 C 0.5485(7) 0.1979(4) 0.6387(4) 0.0397(15) Uani 1 1 d . . .
H4A H 0.4767 0.1383 0.6339 0.048 Uiso 1 1 calc R . .
C5 C 0.5234(6) 0.2862(4) 0.6773(3) 0.0249(11) Uani 1 1 d . . .
C6 C 0.3950(6) 0.2914(4) 0.7159(3) 0.0263(11) Uani 1 1 d . . .
C7 C 0.2861(6) 0.2074(4) 0.7127(3) 0.0275(11) Uani 1 1 d . . .
H7A H 0.2912 0.1465 0.6834 0.033 Uiso 1 1 calc R . .
C8 C 0.1703(6) 0.2124(4) 0.7523(3) 0.0271(11) Uani 1 1 d . . .
C9 C 0.1700(6) 0.3025(4) 0.7948(3) 0.0266(11) Uani 1 1 d . . .
H9A H 0.0930 0.3088 0.8233 0.032 Uiso 1 1 calc R . .
C10 C 0.2817(6) 0.3836(3) 0.7960(3) 0.0238(10) Uani 1 1 d . . .
C11 C 0.2798(6) 0.4772(3) 0.8459(3) 0.0220(10) Uani 1 1 d . . .
C12 C 0.3750(7) 0.5006(4) 0.9066(3) 0.0347(13) Uani 1 1 d . . .
H12A H 0.4474 0.4610 0.9156 0.042 Uiso 1 1 calc R . .
C13 C 0.3630(8) 0.5837(5) 0.9548(3) 0.0389(14) Uani 1 1 d . . .
H13A H 0.4256 0.6014 0.9978 0.047 Uiso 1 1 calc R . .
C14 C 0.2583(7) 0.6398(4) 0.9387(3) 0.0345(13) Uani 1 1 d . . .
H14A H 0.2476 0.6975 0.9701 0.041 Uiso 1 1 calc R . .
C15 C 0.1705(7) 0.6104(5) 0.8765(4) 0.0405(15) Uani 1 1 d . . .
H15A H 0.1011 0.6508 0.8652 0.049 Uiso 1 1 calc R . .
C16 C -0.1989(7) 0.0430(4) 0.7537(3) 0.0326(12) Uani 1 1 d . . .
H16A H -0.3019 0.0467 0.7579 0.039 Uiso 1 1 calc R . .
C17 C -0.0957(6) 0.1276(4) 0.7561(3) 0.0308(12) Uani 1 1 d . . .
H17A H -0.1273 0.1898 0.7620 0.037 Uiso 1 1 calc R . .
C18 C 0.0551(6) 0.1225(4) 0.7499(3) 0.0285(11) Uani 1 1 d . . .
C19 C 0.0970(6) 0.0299(4) 0.7414(3) 0.0300(12) Uani 1 1 d . . .
H19A H 0.1992 0.0239 0.7370 0.036 Uiso 1 1 calc R . .
C20 C -0.0111(7) -0.0526(4) 0.7394(3) 0.0308(12) Uani 1 1 d . . .
H20A H 0.0173 -0.1157 0.7335 0.037 Uiso 1 1 calc R . .
N4 N -0.1554(5) -0.0457(3) 0.7455(2) 0.0300(10) Uani 1 1 d . . .
C21 C -0.2677(7) -0.1360(4) 0.7440(4) 0.0405(15) Uani 1 1 d . . .
H21A H -0.2539 -0.1897 0.7074 0.061 Uiso 1 1 calc R . .
H21B H -0.3707 -0.1227 0.7359 0.061 Uiso 1 1 calc R . .
H21C H -0.2530 -0.1555 0.7878 0.061 Uiso 1 1 calc R . .
C22 C 0.5102(6) 0.6326(4) 0.7865(3) 0.0245(11) Uani 1 1 d . . .
C23 C 0.4171(6) 0.6913(4) 0.7615(3) 0.0279(11) Uani 1 1 d . . .
H23A H 0.3618 0.6686 0.7169 0.034 Uiso 1 1 calc R . .
C24 C 0.4032(7) 0.7825(4) 0.8004(3) 0.0342(13) Uani 1 1 d . . .
H24A H 0.3382 0.8208 0.7823 0.041 Uiso 1 1 calc R . .
C25 C 0.4831(7) 0.8172(4) 0.8646(3) 0.0372(14) Uani 1 1 d . . .
H25A H 0.4722 0.8791 0.8909 0.045 Uiso 1 1 calc R . .
C26 C 0.5796(8) 0.7625(4) 0.8914(3) 0.0374(14) Uani 1 1 d . . .
H26A H 0.6374 0.7867 0.9354 0.045 Uiso 1 1 calc R . .
C27 C 0.5890(6) 0.6716(4) 0.8520(3) 0.0271(11) Uani 1 1 d . . .
N5 N 0.6814(5) 0.5211(3) 0.8299(2) 0.0252(9) Uani 1 1 d . . .
N6 N 0.6838(6) 0.6090(3) 0.8755(2) 0.0305(10) Uani 1 1 d . . .
C28 C 0.7692(7) 0.6113(5) 0.9353(3) 0.0342(13) Uani 1 1 d . . .
C29 C 0.8245(7) 0.5252(5) 0.9271(3) 0.0362(13) Uani 1 1 d . . .
H29A H 0.8891 0.5064 0.9605 0.043 Uiso 1 1 calc R . .
C30 C 0.7699(6) 0.4702(4) 0.8619(3) 0.0303(12) Uani 1 1 d . . .
C31 C 0.7981(10) 0.6947(6) 0.9966(4) 0.0539(19) Uani 1 1 d . . .
H31A H 0.8442 0.7560 0.9843 0.081 Uiso 1 1 calc R . .
H31B H 0.8673 0.6801 1.0323 0.081 Uiso 1 1 calc R . .
H31C H 0.7018 0.7029 1.0133 0.081 Uiso 1 1 calc R . .
C32 C 0.8029(7) 0.3742(4) 0.8275(3) 0.0367(13) Uani 1 1 d . . .
H32A H 0.7088 0.3317 0.8019 0.055 Uiso 1 1 calc R . .
H32B H 0.8453 0.3417 0.8618 0.055 Uiso 1 1 calc R . .
H32C H 0.8765 0.3856 0.7962 0.055 Uiso 1 1 calc R . .
C33 C 0.7213(6) 0.5894(4) 0.7036(3) 0.0237(10) Uani 1 1 d . . .
C34 C 0.8737(6) 0.6231(4) 0.7330(3) 0.0307(12) Uani 1 1 d . . .
H34A H 0.9047 0.6150 0.7775 0.037 Uiso 1 1 calc R . .
C35 C 0.9800(7) 0.6679(4) 0.6984(3) 0.0365(13) Uani 1 1 d . . .
H35A H 1.0827 0.6896 0.7193 0.044 Uiso 1 1 calc R . .
C36 C 0.9386(7) 0.6811(4) 0.6347(3) 0.0389(14) Uani 1 1 d . . .
H36A H 1.0124 0.7125 0.6116 0.047 Uiso 1 1 calc R . .
C37 C 0.7896(7) 0.6491(4) 0.6033(3) 0.0340(13) Uani 1 1 d . . .
H37A H 0.7611 0.6568 0.5584 0.041 Uiso 1 1 calc R . .
C38 C 0.6831(6) 0.6058(4) 0.6381(3) 0.0259(11) Uani 1 1 d . . .
N7 N 0.4429(5) 0.5146(3) 0.6476(2) 0.0242(9) Uani 1 1 d . . .
N8 N 0.5282(5) 0.5707(3) 0.6110(2) 0.0251(9) Uani 1 1 d . . .
C39 C 0.4366(7) 0.5888(4) 0.5597(3) 0.0322(12) Uani 1 1 d . . .
C40 C 0.2919(7) 0.5427(4) 0.5637(3) 0.0353(13) Uani 1 1 d . . .
H40A H 0.2026 0.5411 0.5338 0.042 Uiso 1 1 calc R . .
C41 C 0.2998(6) 0.4991(4) 0.6192(3) 0.0293(12) Uani 1 1 d . . .
C42 C 0.4872(8) 0.6498(5) 0.5102(3) 0.0415(14) Uani 1 1 d . . .
H42A H 0.5396 0.7160 0.5353 0.062 Uiso 1 1 calc R . .
H42B H 0.3984 0.6554 0.4799 0.062 Uiso 1 1 calc R . .
H42C H 0.5567 0.6178 0.4832 0.062 Uiso 1 1 calc R . .
C43 C 0.1704(6) 0.4465(5) 0.6464(4) 0.0374(14) Uani 1 1 d . . .
H43A H 0.1790 0.3769 0.6424 0.056 Uiso 1 1 calc R . .
H43B H 0.0744 0.4503 0.6203 0.056 Uiso 1 1 calc R . .
H43C H 0.1727 0.4777 0.6945 0.056 Uiso 1 1 calc R . .
P1 P 0.5287(2) 1.15616(13) 0.88024(9) 0.0420(4) Uani 1 1 d . . .
F10 F 0.5017(6) 1.1502(5) 0.9549(3) 0.0795(15) Uani 1 1 d . . .
F11 F 0.7069(6) 1.1914(5) 0.9044(3) 0.0828(16) Uani 1 1 d . . .
F12 F 0.5146(7) 1.2699(3) 0.8943(3) 0.0749(15) Uani 1 1 d . . .
F13 F 0.3534(6) 1.1275(5) 0.8562(3) 0.097(2) Uani 1 1 d . . .
F14 F 0.5488(10) 1.0461(4) 0.8643(3) 0.116(3) Uani 1 1 d . . .
F15 F 0.5579(5) 1.1641(3) 0.8049(2) 0.0518(10) Uani 1 1 d . . .
P2 P 0.34023(19) 0.89920(11) 0.61339(9) 0.0365(3) Uani 1 1 d . . .
F20 F 0.2345(5) 0.8562(3) 0.6624(2) 0.0556(11) Uani 1 1 d . . .
F21 F 0.2351(5) 0.9795(3) 0.6067(2) 0.0550(10) Uani 1 1 d . . .
F22 F 0.4398(5) 0.9765(3) 0.6779(2) 0.0567(11) Uani 1 1 d . . .
F23 F 0.4465(5) 0.8217(3) 0.6220(2) 0.0595(12) Uani 1 1 d . . .
F24 F 0.2386(6) 0.8238(3) 0.5499(2) 0.0692(13) Uani 1 1 d . . .
F25 F 0.4442(6) 0.9447(4) 0.5646(3) 0.0729(14) Uani 1 1 d . . .
C100 C 0.1374(11) -0.0264(7) 0.9229(5) 0.073(3) Uani 1 1 d . . .
H10A H 0.2220 -0.0052 0.8983 0.088 Uiso 1 1 calc R . .
H10B H 0.1798 -0.0206 0.9711 0.088 Uiso 1 1 calc R . .
Cl1 Cl 0.0016(4) 0.05032(16) 0.91877(12) 0.0806(7) Uani 1 1 d . . .
Cl2 Cl 0.0514(3) -0.15004(17) 0.88611(14) 0.0812(7) Uani 1 1 d . . .
C200 C -0.260(2) -0.1039(10) 0.5095(9) 0.060(5) Uani 0.527(15) 1 d P A 1
H20B H -0.2851 -0.0587 0.4799 0.072 Uiso 0.527(15) 1 calc PR A 1
H20C H -0.3564 -0.1363 0.5220 0.072 Uiso 0.527(15) 1 calc PR A 1
Cl3 Cl -0.1427(10) -0.0373(7) 0.5819(3) 0.082(2) Uani 0.527(15) 1 d P A 1
Cl4 Cl -0.170(2) -0.1959(10) 0.4644(7) 0.071(3) Uani 0.527(15) 1 d P A 1
C20' C -0.0925(18) -0.0900(14) 0.5167(11) 0.066(6) Uani 0.473(15) 1 d P A 2
H20D H 0.0066 -0.0869 0.5440 0.080 Uiso 0.473(15) 1 calc PR A 2
H20E H -0.0813 -0.0346 0.4928 0.080 Uiso 0.473(15) 1 calc PR A 2
Cl3' Cl -0.2267(12) -0.0760(5) 0.5700(4) 0.069(3) Uani 0.473(15) 1 d P A 2
Cl4' Cl -0.141(2) -0.2032(12) 0.4558(8) 0.080(4) Uani 0.473(15) 1 d P A 2

loop_
_atom_site_aniso_label
_atom_site_aniso_U_11
_atom_site_aniso_U_22
_atom_site_aniso_U_33
_atom_site_aniso_U_23
_atom_site_aniso_U_13
_atom_site_aniso_U_12
Ir1 0.01935(9) 0.01470(9) 0.02488(10) 0.00378(6) 0.00424(6) 0.00221(6)
N1 0.026(2) 0.023(2) 0.027(2) 0.0051(18) 0.0051(19) 0.0061(18)
N2 0.022(2) 0.0140(19) 0.033(3) 0.0039(17) 0.0044(18) -0.0001(16)
N3 0.033(3) 0.029(2) 0.040(3) -0.002(2) 0.001(2) 0.015(2)
C1 0.023(3) 0.024(3) 0.039(3) 0.004(2) 0.014(2) 0.004(2)
C2 0.028(3) 0.030(3) 0.043(3) 0.005(2) 0.015(3) 0.005(2)
C3 0.043(3) 0.025(3) 0.047(4) 0.000(3) 0.020(3) 0.008(3)
C4 0.043(3) 0.023(3) 0.052(4) 0.001(3) 0.020(3) 0.004(2)
C5 0.027(3) 0.017(2) 0.030(3) 0.002(2) 0.007(2) 0.004(2)
C6 0.028(3) 0.019(2) 0.034(3) 0.007(2) 0.010(2) 0.005(2)
C7 0.031(3) 0.017(2) 0.034(3) 0.003(2) 0.010(2) 0.004(2)
C8 0.028(3) 0.018(2) 0.034(3) 0.006(2) 0.005(2) 0.002(2)
C9 0.026(3) 0.021(2) 0.036(3) 0.007(2) 0.011(2) 0.006(2)
C10 0.028(3) 0.013(2) 0.030(3) 0.0037(19) 0.006(2) 0.0051(19)
C11 0.024(2) 0.014(2) 0.028(3) 0.0055(19) 0.009(2) -0.0005(18)
C12 0.048(3) 0.029(3) 0.030(3) 0.005(2) 0.004(3) 0.014(3)
C13 0.049(4) 0.035(3) 0.026(3) 0.000(2) -0.003(3) 0.004(3)
C14 0.038(3) 0.023(3) 0.040(3) -0.001(2) 0.011(3) 0.004(2)
C15 0.037(3) 0.032(3) 0.052(4) 0.001(3) 0.003(3) 0.016(3)
C16 0.030(3) 0.029(3) 0.036(3) 0.000(2) 0.012(2) 0.001(2)
C17 0.030(3) 0.020(2) 0.040(3) 0.001(2) 0.010(2) 0.003(2)
C18 0.025(3) 0.024(3) 0.035(3) 0.003(2) 0.010(2) -0.002(2)
C19 0.031(3) 0.022(3) 0.034(3) -0.001(2) 0.011(2) 0.001(2)
C20 0.036(3) 0.019(2) 0.039(3) 0.004(2) 0.015(3) 0.005(2)
N4 0.034(2) 0.021(2) 0.034(3) 0.0058(19) 0.009(2) -0.0002(19)
C21 0.037(3) 0.025(3) 0.053(4) 0.005(3) 0.013(3) -0.011(2)
C22 0.024(3) 0.014(2) 0.034(3) 0.003(2) 0.010(2) -0.0020(19)
C23 0.027(3) 0.019(2) 0.039(3) 0.006(2) 0.007(2) 0.007(2)
C24 0.034(3) 0.020(3) 0.051(4) 0.011(2) 0.011(3) 0.006(2)
C25 0.050(4) 0.017(3) 0.045(4) 0.004(2) 0.018(3) 0.005(2)
C26 0.056(4) 0.025(3) 0.028(3) 0.003(2) 0.003(3) 0.004(3)
C27 0.029(3) 0.019(2) 0.032(3) 0.005(2) 0.005(2) 0.003(2)
N5 0.034(2) 0.019(2) 0.023(2) 0.0062(17) 0.0029(19) 0.0046(18)
N6 0.037(3) 0.023(2) 0.029(2) 0.0032(18) 0.003(2) 0.0040(19)
C28 0.034(3) 0.039(3) 0.026(3) 0.004(2) 0.003(2) 0.001(2)
C29 0.033(3) 0.042(3) 0.035(3) 0.013(3) 0.002(2) 0.007(3)
C30 0.025(3) 0.032(3) 0.037(3) 0.012(2) 0.005(2) 0.007(2)
C31 0.070(5) 0.054(4) 0.029(3) -0.002(3) -0.008(3) 0.010(4)
C32 0.038(3) 0.037(3) 0.042(3) 0.015(3) 0.004(3) 0.019(3)
C33 0.024(2) 0.015(2) 0.032(3) 0.002(2) 0.005(2) 0.0049(19)
C34 0.024(3) 0.021(2) 0.044(3) 0.007(2) 0.003(2) -0.002(2)
C35 0.024(3) 0.034(3) 0.049(4) 0.006(3) 0.007(3) 0.000(2)
C36 0.034(3) 0.030(3) 0.050(4) 0.007(3) 0.020(3) -0.005(2)
C37 0.040(3) 0.028(3) 0.036(3) 0.011(2) 0.014(3) 0.002(2)
C38 0.026(3) 0.017(2) 0.032(3) 0.003(2) 0.005(2) -0.0016(19)
N7 0.025(2) 0.025(2) 0.021(2) 0.0018(17) 0.0034(18) 0.0040(17)
N8 0.027(2) 0.021(2) 0.025(2) 0.0009(17) 0.0028(18) 0.0029(17)
C39 0.047(3) 0.026(3) 0.026(3) 0.005(2) 0.002(2) 0.015(2)
C40 0.034(3) 0.037(3) 0.031(3) -0.001(2) -0.004(2) 0.013(3)
C41 0.022(3) 0.031(3) 0.034(3) 0.003(2) 0.002(2) 0.009(2)
C42 0.053(4) 0.043(3) 0.032(3) 0.012(3) 0.003(3) 0.014(3)
C43 0.018(3) 0.038(3) 0.053(4) 0.007(3) 0.003(2) 0.003(2)
P1 0.0527(10) 0.0360(8) 0.0353(9) 0.0024(7) 0.0112(8) 0.0064(7)
F10 0.085(4) 0.107(4) 0.048(3) 0.019(3) 0.022(3) 0.014(3)
F11 0.062(3) 0.116(5) 0.078(4) 0.044(3) 0.007(3) 0.015(3)
F12 0.101(4) 0.046(3) 0.078(3) -0.004(2) 0.033(3) 0.025(3)
F13 0.063(3) 0.140(6) 0.076(4) 0.043(4) -0.005(3) -0.032(3)
F14 0.243(9) 0.039(3) 0.087(4) 0.028(3) 0.070(5) 0.044(4)
F15 0.076(3) 0.041(2) 0.040(2) 0.0062(17) 0.017(2) 0.012(2)
P2 0.0401(8) 0.0275(7) 0.0405(9) 0.0011(6) 0.0111(7) 0.0064(6)
F20 0.059(3) 0.041(2) 0.064(3) 0.0087(19) 0.021(2) -0.0024(19)
F21 0.062(3) 0.049(2) 0.057(3) 0.0098(19) 0.004(2) 0.026(2)
F22 0.057(2) 0.035(2) 0.063(3) -0.0075(19) -0.005(2) -0.0016(18)
F23 0.072(3) 0.050(2) 0.060(3) 0.001(2) 0.008(2) 0.035(2)
F24 0.080(3) 0.058(3) 0.053(3) -0.016(2) -0.008(2) 0.011(2)
F25 0.077(3) 0.082(3) 0.072(3) 0.028(3) 0.041(3) 0.021(3)
C100 0.071(6) 0.068(6) 0.081(7) 0.025(5) 0.017(5) -0.004(5)
Cl1 0.140(2) 0.0498(11) 0.0556(13) 0.0065(9) 0.0263(14) 0.0260(13)
Cl2 0.116(2) 0.0519(12) 0.0878(17) 0.0196(11) 0.0343(15) 0.0317(13)
C200 0.075(11) 0.036(7) 0.067(12) 0.011(7) -0.003(8) 0.012(7)
Cl3 0.080(4) 0.104(5) 0.048(3) -0.005(3) 0.005(2) 0.003(4)
Cl4 0.111(8) 0.061(4) 0.050(4) 0.014(4) 0.034(4) 0.023(3)
C20' 0.033(8) 0.062(11) 0.089(14) -0.013(9) 0.019(8) -0.005(7)
Cl3' 0.081(6) 0.058(3) 0.075(4) 0.009(3) 0.040(4) 0.019(3)
Cl4' 0.087(7) 0.090(6) 0.047(5) -0.019(4) 0.015(5) 0.008(5)

loop_
_atom_type_symbol
_atom_type_description
_atom_type_scat_dispersion_real
_atom_type_scat_dispersion_imag
_atom_type_scat_source
C C 0.0033 0.0016 'International Tables Vol C Tables 4.2.6.8 and 6.1.1.4'
H H 0.0000 0.0000 'International Tables Vol C Tables 4.2.6.8 and 6.1.1.4'
N N 0.0061 0.0033 'International Tables Vol C Tables 4.2.6.8 and 6.1.1.4'
F F 0.0171 0.0103 'International Tables Vol C Tables 4.2.6.8 and 6.1.1.4'
P P 0.1023 0.0942 'International Tables Vol C Tables 4.2.6.8 and 6.1.1.4'
Ir Ir -1.4442 7.9887 'International Tables Vol C Tables 4.2.6.8 and 6.1.1.4'
Cl Cl 0.1484 0.1585 'International Tables Vol C Tables 4.2.6.8 and 6.1.1.4'

loop_
_geom_angle_atom_site_label_1
_geom_angle_atom_site_label_2
_geom_angle_atom_site_label_3
_geom_angle
C33 Ir1 N5 94.2(2)
C33 Ir1 C22 85.6(2)
N5 Ir1 C22 79.3(2)
C33 Ir1 N7 80.0(2)
N5 Ir1 N7 169.41(17)
C22 Ir1 N7 91.3(2)
C33 Ir1 N1 91.35(18)
N5 Ir1 N1 100.42(17)
C22 Ir1 N1 176.9(2)
N7 Ir1 N1 88.65(17)
C33 Ir1 N2 166.67(17)
N5 Ir1 N2 91.17(18)
C22 Ir1 N2 107.37(19)
N7 Ir1 N2 96.40(17)
N1 Ir1 N2 75.66(16)
C1 N1 C5 118.8(4)
C1 N1 Ir1 125.0(4)
C5 N1 Ir1 116.2(3)
C10 N2 C6 116.0(4)
C10 N2 Ir1 130.3(3)
C6 N2 Ir1 113.3(3)
C11 N3 C15 115.9(5)
N1 C1 C2 123.3(5)
N1 C1 H1A 118.4
C2 C1 H1A 118.4
C3 C2 C1 118.8(5)
C3 C2 H2A 120.6
C1 C2 H2A 120.6
C2 C3 C4 118.6(5)
C2 C3 H3A 120.7
C4 C3 H3A 120.7
C3 C4 C5 120.1(6)
C3 C4 H4A 119.9
C5 C4 H4A 119.9
N1 C5 C4 120.4(5)
N1 C5 C6 116.5(4)
C4 C5 C6 123.0(5)
N2 C6 C7 122.8(5)
N2 C6 C5 116.5(4)
C7 C6 C5 120.7(5)
C8 C7 C6 120.0(5)
C8 C7 H7A 120.0
C6 C7 H7A 120.0
C7 C8 C9 117.5(5)
C7 C8 C18 120.2(5)
C9 C8 C18 122.3(5)
C8 C9 C10 120.0(5)
C8 C9 H9A 120.0
C10 C9 H9A 120.0
N2 C10 C9 123.7(5)
N2 C10 C11 119.0(4)
C9 C10 C11 117.2(5)
N3 C11 C12 124.2(5)
N3 C11 C10 116.4(5)
C12 C11 C10 119.2(5)
C11 C12 C13 118.4(5)
C11 C12 H12A 120.8
C13 C12 H12A 120.8
C14 C13 C12 118.5(6)
C14 C13 H13A 120.7
C12 C13 H13A 120.7
C15 C14 C13 118.2(5)
C15 C14 H14A 120.9
C13 C14 H14A 120.9
N3 C15 C14 124.6(6)
N3 C15 H15A 117.7
C14 C15 H15A 117.7
N4 C16 C17 120.6(5)
N4 C16 H16A 119.7
C17 C16 H16A 119.7
C16 C17 C18 119.9(5)
C16 C17 H17A 120.0
C18 C17 H17A 120.0
C17 C18 C19 118.3(5)
C17 C18 C8 121.6(5)
C19 C18 C8 120.1(5)
C20 C19 C18 119.4(5)
C20 C19 H19A 120.3
C18 C19 H19A 120.3
N4 C20 C19 121.2(5)
N4 C20 H20A 119.4
C19 C20 H20A 119.4
C20 N4 C16 120.6(5)
C20 N4 C21 119.5(5)
C16 N4 C21 119.9(5)
N4 C21 H21A 109.5
N4 C21 H21B 109.5
H21A C21 H21B 109.5
N4 C21 H21C 109.5
H21A C21 H21C 109.5
H21B C21 H21C 109.5
C23 C22 C27 115.7(5)
C23 C22 Ir1 128.3(4)
C27 C22 Ir1 115.7(4)
C22 C23 C24 121.5(6)
C22 C23 H23A 119.2
C24 C23 H23A 119.2
C25 C24 C23 120.3(5)
C25 C24 H24A 119.8
C23 C24 H24A 119.8
C24 C25 C26 120.4(5)
C24 C25 H25A 119.8
C26 C25 H25A 119.8
C27 C26 C25 117.9(6)
C27 C26 H26A 121.1
C25 C26 H26A 121.1
C26 C27 C22 124.1(5)
C26 C27 N6 122.1(5)
C22 C27 N6 113.7(5)
C30 N5 N6 106.6(5)
C30 N5 Ir1 137.6(4)
N6 N5 Ir1 115.7(3)
C28 N6 N5 109.9(5)
C28 N6 C27 134.9(5)
N5 N6 C27 115.0(4)
N6 C28 C29 106.8(5)
N6 C28 C31 125.2(6)
C29 C28 C31 128.1(6)
C28 C29 C30 108.1(5)
C28 C29 H29A 125.9
C30 C29 H29A 125.9
N5 C30 C29 108.6(5)
N5 C30 C32 122.5(5)
C29 C30 C32 128.8(5)
C28 C31 H31A 109.5
C28 C31 H31B 109.5
H31A C31 H31B 109.5
C28 C31 H31C 109.5
H31A C31 H31C 109.5
H31B C31 H31C 109.5
C30 C32 H32A 109.5
C30 C32 H32B 109.5
H32A C32 H32B 109.5
C30 C32 H32C 109.5
H32A C32 H32C 109.5
H32B C32 H32C 109.5
C34 C33 C38 116.1(5)
C34 C33 Ir1 127.6(4)
C38 C33 Ir1 115.7(4)
C35 C34 C33 121.4(6)
C35 C34 H34A 119.3
C33 C34 H34A 119.3
C36 C35 C34 120.6(6)
C36 C35 H35A 119.7
C34 C35 H35A 119.7
C35 C36 C37 120.3(5)
C35 C36 H36A 119.8
C37 C36 H36A 119.8
C38 C37 C36 119.2(6)
C38 C37 H37A 120.4
C36 C37 H37A 120.4
C37 C38 C33 122.4(5)
C37 C38 N8 123.8(5)
C33 C38 N8 113.8(5)
C41 N7 N8 107.1(4)
C41 N7 Ir1 137.6(4)
N8 N7 Ir1 113.7(3)
C39 N8 N7 109.7(4)
C39 N8 C38 133.6(5)
N7 N8 C38 116.2(4)
N8 C39 C40 106.4(5)
N8 C39 C42 125.3(6)
C40 C39 C42 128.3(6)
C39 C40 C41 107.7(5)
C39 C40 H40A 126.2
C41 C40 H40A 126.2
N7 C41 C40 109.1(5)
N7 C41 C43 123.8(5)
C40 C41 C43 127.1(5)
C39 C42 H42A 109.5
C39 C42 H42B 109.5
H42A C42 H42B 109.5
C39 C42 H42C 109.5
H42A C42 H42C 109.5
H42B C42 H42C 109.5
C41 C43 H43A 109.5
C41 C43 H43B 109.5
H43A C43 H43B 109.5
C41 C43 H43C 109.5
H43A C43 H43C 109.5
H43B C43 H43C 109.5
F14 P1 F13 92.8(5)
F14 P1 F10 91.0(3)
F13 P1 F10 90.1(3)
F14 P1 F12 177.2(4)
F13 P1 F12 88.9(4)
F10 P1 F12 91.2(3)
F14 P1 F11 90.2(4)
F13 P1 F11 176.8(4)
F10 P1 F11 90.8(3)
F12 P1 F11 88.1(3)
F14 P1 F15 89.8(3)
F13 P1 F15 90.5(3)
F10 P1 F15 179.0(3)
F12 P1 F15 88.0(3)
F11 P1 F15 88.6(3)
F20 P2 F24 90.0(3)
F20 P2 F25 178.6(3)
F24 P2 F25 90.4(3)
F20 P2 F23 90.2(3)
F24 P2 F23 90.9(3)
F25 P2 F23 91.2(3)
F20 P2 F22 89.4(3)
F24 P2 F22 178.7(3)
F25 P2 F22 90.1(3)
F23 P2 F22 90.2(2)
F20 P2 F21 89.6(2)
F24 P2 F21 90.6(3)
F25 P2 F21 89.0(3)
F23 P2 F21 178.4(3)
F22 P2 F21 88.2(2)
Cl2 C100 Cl1 109.6(5)
Cl2 C100 H10A 109.7
Cl1 C100 H10A 109.7
Cl2 C100 H10B 109.7
Cl1 C100 H10B 109.7
H10A C100 H10B 108.2
Cl3 C200 Cl4 110.2(11)
Cl3 C200 H20B 109.6
Cl4 C200 H20B 109.6
Cl3 C200 H20C 109.6
Cl4 C200 H20C 109.6
H20B C200 H20C 108.1
Cl3' C20' Cl4' 112.1(11)
Cl3' C20' H20D 109.2
Cl4' C20' H20D 109.2
Cl3' C20' H20E 109.2
Cl4' C20' H20E 109.2
H20D C20' H20E 107.9

loop_
_geom_bond_atom_site_label_1
_geom_bond_atom_site_label_2
_geom_bond_distance
Ir1 C33 1.991(5)
Ir1 N5 2.018(5)
Ir1 C22 2.024(5)
Ir1 N7 2.044(4)
Ir1 N1 2.152(4)
Ir1 N2 2.214(4)
N1 C1 1.332(7)
N1 C5 1.353(7)
N2 C10 1.344(7)
N2 C6 1.368(7)
N3 C11 1.325(7)
N3 C15 1.345(8)
C1 C2 1.380(8)
C1 H1A 0.9500
C2 C3 1.373(8)
C2 H2A 0.9500
C3 C4 1.383(9)
C3 H3A 0.9500
C4 C5 1.393(7)
C4 H4A 0.9500
C5 C6 1.465(7)
C6 C7 1.389(7)
C7 C8 1.382(8)
C7 H7A 0.9500
C8 C9 1.382(7)
C8 C18 1.483(7)
C9 C10 1.383(7)
C9 H9A 0.9500
C10 C11 1.492(7)
C11 C12 1.371(8)
C12 C13 1.390(8)
C12 H12A 0.9500
C13 C14 1.378(9)
C13 H13A 0.9500
C14 C15 1.362(9)
C14 H14A 0.9500
C15 H15A 0.9500
C16 N4 1.349(7)
C16 C17 1.371(8)
C16 H16A 0.9500
C17 C18 1.391(8)
C17 H17A 0.9500
C18 C19 1.396(8)
C19 C20 1.374(8)
C19 H19A 0.9500
C20 N4 1.337(7)
C20 H20A 0.9500
N4 C21 1.478(7)
C21 H21A 0.9800
C21 H21B 0.9800
C21 H21C 0.9800
C22 C23 1.394(8)
C22 C27 1.394(8)
C23 C24 1.395(7)
C23 H23A 0.9500
C24 C25 1.371(9)
C24 H24A 0.9500
C25 C26 1.387(9)
C25 H25A 0.9500
C26 C27 1.383(8)
C26 H26A 0.9500
C27 N6 1.435(7)
N5 C30 1.350(7)
N5 N6 1.381(6)
N6 C28 1.355(8)
C28 C29 1.368(9)
C28 C31 1.493(9)
C29 C30 1.383(9)
C29 H29A 0.9500
C30 C32 1.480(8)
C31 H31A 0.9800
C31 H31B 0.9800
C31 H31C 0.9800
C32 H32A 0.9800
C32 H32B 0.9800
C32 H32C 0.9800
C33 C34 1.402(7)
C33 C38 1.406(8)
C34 C35 1.384(8)
C34 H34A 0.9500
C35 C36 1.361(10)
C35 H35A 0.9500
C36 C37 1.384(9)
C36 H36A 0.9500
C37 C38 1.379(7)
C37 H37A 0.9500
C38 N8 1.413(7)
N7 C41 1.320(7)
N7 N8 1.381(6)
N8 C39 1.348(7)
C39 C40 1.375(9)
C39 C42 1.498(9)
C40 C41 1.381(9)
C40 H40A 0.9500
C41 C43 1.488(8)
C42 H42A 0.9800
C42 H42B 0.9800
C42 H42C 0.9800
C43 H43A 0.9800
C43 H43B 0.9800
C43 H43C 0.9800
P1 F14 1.559(5)
P1 F13 1.564(6)
P1 F10 1.570(5)
P1 F12 1.593(5)
P1 F11 1.593(6)
P1 F15 1.594(4)
P2 F20 1.581(4)
P2 F24 1.581(5)
P2 F25 1.582(5)
P2 F23 1.585(4)
P2 F22 1.599(4)
P2 F21 1.604(4)
C100 Cl2 1.756(10)
C100 Cl1 1.765(10)
C100 H10A 0.9900
C100 H10B 0.9900
C200 Cl3 1.715(18)
C200 Cl4 1.79(2)
C200 H20B 0.9900
C200 H20C 0.9900
C20' Cl3' 1.712(17)
C20' Cl4' 1.76(2)
C20' H20D 0.9900
C20' H20E 0.9900
